data_7033804
loop_
_publ_author_name
'Scattergood, Paul A.'
'Jesus, Patricia'
'Adams, Harry'
'Delor, Milan'
'Sazanovich, Igor V.'
'Burrows, Hugh D.'
'Serpa, Carlos'
'Weinstein, Julia A.'

_publ_section_title
;
 Exploring excited states of Pt(ii) diimine catecholates for photoinduced
 charge separation.
;
_journal_issue 26
_journal_name_full 'Dalton transactions (Cambridge, England : 2003)'
_journal_page_first 11705
_journal_page_last 11716
_journal_paper_doi 10.1039/c4dt03466j
_journal_volume 44
_journal_year 2015
_chemical_formula_sum 'C20 H25 Cl2 N2 O4.5 Pt'
_chemical_formula_weight 631.41
_chemical_name_systematic
; 
 ? 
;
_space_group_IT_number 2
_symmetry_cell_setting triclinic
_symmetry_space_group_name_Hall '-P 1'
_symmetry_space_group_name_H-M 'P -1'
_atom_sites_solution_hydrogens geom
_atom_sites_solution_primary direct
_atom_sites_solution_secondary difmap
_audit_creation_method SHELXL-97
_audit_update_record
;
2014-10-13 deposited with the CCDC.
2015-01-22 downloaded from the CCDC.
;
_cell_angle_alpha 90.066(3)
_cell_angle_beta 91.336(3)
_cell_angle_gamma 104.659(3)
_cell_formula_units_Z 8
_cell_length_a 13.6896(8)
_cell_length_b 14.3617(8)
_cell_length_c 23.8509(12)
_cell_measurement_reflns_used 9919
_cell_measurement_temperature 150(2)
_cell_measurement_theta_max 27.35
_cell_measurement_theta_min 2.93
_cell_volume 4535.2(4)
_computing_cell_refinement 'Bruker SAINT'
_computing_data_collection 'Bruker APEX2'
_computing_data_reduction 'Bruker SAINT'
_computing_molecular_graphics 'Bruker SHELXTL'
_computing_publication_material 'Bruker SHELXTL'
_computing_structure_refinement 'SHELXL-97 (Sheldrick, 2008)'
_computing_structure_solution 'SHELXS-97 (Sheldrick, 2008)'
_diffrn_ambient_temperature 150(2)
_diffrn_measured_fraction_theta_full 0.983
_diffrn_measured_fraction_theta_max 0.983
_diffrn_measurement_device_type 'Bruker APEX-II CCD'
_diffrn_measurement_method '\f and \w scans'
_diffrn_radiation_monochromator graphite
_diffrn_radiation_source 'fine-focus sealed tube'
_diffrn_radiation_type MoK\a
_diffrn_radiation_wavelength 0.71073
_diffrn_reflns_av_R_equivalents 0.0785
_diffrn_reflns_av_sigmaI/netI 0.0785
_diffrn_reflns_limit_h_max 17
_diffrn_reflns_limit_h_min -17
_diffrn_reflns_limit_k_max 18
_diffrn_reflns_limit_k_min -18
_diffrn_reflns_limit_l_max 30
_diffrn_reflns_limit_l_min -30
_diffrn_reflns_number 87085
_diffrn_reflns_theta_full 27.66
_diffrn_reflns_theta_max 27.66
_diffrn_reflns_theta_min 0.85
_exptl_absorpt_coefficient_mu 6.454
_exptl_absorpt_correction_T_max 0.5114
_exptl_absorpt_correction_T_min 0.1679
_exptl_absorpt_correction_type multi-scan
_exptl_absorpt_process_details sadabs
_exptl_crystal_colour yellow
_exptl_crystal_density_diffrn 1.849
_exptl_crystal_density_method 'not measured'
_exptl_crystal_description needle
_exptl_crystal_F_000 2456
_exptl_crystal_size_max 0.43
_exptl_crystal_size_mid 0.12
_exptl_crystal_size_min 0.12
_refine_diff_density_max 1.377
_refine_diff_density_min -2.041
_refine_diff_density_rms 0.207
_refine_ls_extinction_method none
_refine_ls_goodness_of_fit_ref 1.011
_refine_ls_hydrogen_treatment constr
_refine_ls_matrix_type full
_refine_ls_number_parameters 1083
_refine_ls_number_reflns 20800
_refine_ls_number_restraints 0
_refine_ls_restrained_S_all 1.011
_refine_ls_R_factor_all 0.0660
_refine_ls_R_factor_gt 0.0409
_refine_ls_shift/su_max 0.003
_refine_ls_shift/su_mean 0.000
_refine_ls_structure_factor_coef Fsqd
_refine_ls_weighting_details 'calc w=1/[\s^2^(Fo^2^)+(0.0238P)^2^+0.0000P] where P=(Fo^2^+2Fc^2^)/3'
_refine_ls_weighting_scheme calc
_refine_ls_wR_factor_gt 0.0775
_refine_ls_wR_factor_ref 0.0876
_reflns_number_gt 15309
_reflns_number_total 20800
_reflns_threshold_expression >2sigma(I)
_cod_data_source_file c4dt03466j2.cif
_cod_data_source_block ch1jw241_0m
_cod_depositor_comments
;
The following automatic conversions were performed:

'_symmetry_cell_setting' value 'Triclinic' changed to 'triclinic'
according to
/usr/data/users/saulius/crontab/automatic-downloads/rss-feeds/RSC/lib/dictionaries/cif_core.dic
dictionary named 'cif_core.dic' version 2.4.2 from 2011-04-26.

Automatic conversion script
Id: cif_fix_values 3008 2015-01-20 13:52:24Z robertas 

 Adding full bibliography for 7033804--7033805.cif.
;
_cod_original_sg_symbol_H-M P-1
_cod_database_code 7033804

loop_
_symmetry_equiv_pos_as_xyz
'x, y, z'
'-x, -y, -z'

loop_
_atom_site_label
_atom_site_type_symbol
_atom_site_fract_x
_atom_site_fract_y
_atom_site_fract_z
_atom_site_U_iso_or_equiv
_atom_site_adp_type
_atom_site_occupancy
_atom_site_symmetry_multiplicity
_atom_site_calc_flag
_atom_site_refinement_flags
Pt1 Pt -0.088365(15) 0.130910(14) 0.507833(8) 0.01631(6) Uani 1 1 d .
Pt2 Pt -0.084268(16) 0.328532(14) 1.007242(8) 0.01893(6) Uani 1 1 d .
Pt3 Pt 1.081650(15) 0.171610(14) -0.021261(8) 0.01564(6) Uani 1 1 d .
Pt4 Pt 1.063547(15) 0.366485(14) 0.479808(8) 0.01521(6) Uani 1 1 d .
Cl1 Cl -0.15715(11) 0.25581(9) 1.08709(6) 0.0265(3) Uani 1 1 d .
Cl2 Cl -0.23786(10) 0.28154(10) 0.96111(6) 0.0278(3) Uani 1 1 d .
Cl3 Cl 1.21954(10) 0.38833(9) 0.52235(5) 0.0209(3) Uani 1 1 d .
Cl4 Cl 1.13108(10) 0.32999(9) 0.39806(5) 0.0216(3) Uani 1 1 d .
Cl5 Cl -0.24120(10) 0.10487(10) 0.46087(6) 0.0239(3) Uani 1 1 d .
Cl6 Cl -0.16292(10) 0.16692(9) 0.58750(5) 0.0232(3) Uani 1 1 d .
Cl7 Cl 1.23757(10) 0.22011(9) 0.02213(5) 0.0225(3) Uani 1 1 d .
Cl8 Cl 1.15146(10) 0.24196(9) -0.10222(5) 0.0228(3) Uani 1 1 d .
N1 N 0.0488(3) 0.1487(3) 0.54412(16) 0.0152(9) Uani 1 1 d .
N2 N -0.0138(3) 0.0980(3) 0.44211(16) 0.0154(9) Uani 1 1 d .
N3 N 0.0536(3) 0.3769(3) 1.04247(17) 0.0189(10) Uani 1 1 d .
N4 N -0.0104(3) 0.3976(3) 0.94115(17) 0.0160(10) Uani 1 1 d .
N5 N 1.0117(3) 0.1083(3) 0.04706(17) 0.0146(9) Uani 1 1 d .
N6 N 0.9421(3) 0.1203(3) -0.05433(16) 0.0164(10) Uani 1 1 d .
N7 N 0.9948(3) 0.3979(3) 0.54851(16) 0.0130(9) Uani 1 1 d .
N8 N 0.9234(3) 0.3524(3) 0.44736(16) 0.0156(10) Uani 1 1 d .
O1 O 0.4079(3) 0.1502(3) 0.57335(14) 0.0230(9) Uani 1 1 d .
O2 O 0.3733(3) 0.2068(3) 0.65635(14) 0.0284(9) Uani 1 1 d .
O3 O 0.2620(3) 0.0431(2) 0.32648(13) 0.0196(8) Uani 1 1 d .
O4 O 0.1286(3) -0.0027(3) 0.26674(14) 0.0234(9) Uani 1 1 d .
O5 O 0.4114(3) 0.5517(3) 1.07183(14) 0.0243(9) Uani 1 1 d .
O6 O 0.3791(3) 0.4743(3) 1.15382(14) 0.0294(10) Uani 1 1 d .
O7 O 0.2616(3) 0.5904(2) 0.82423(13) 0.0182(8) Uani 1 1 d .
O8 O 0.1257(3) 0.5659(3) 0.76529(14) 0.0242(9) Uani 1 1 d .
O9 O 0.7432(3) -0.0652(3) 0.17316(14) 0.0210(8) Uani 1 1 d .
O10 O 0.8785(3) -0.0238(3) 0.23126(15) 0.0399(12) Uani 1 1 d .
O11 O 0.5837(3) -0.0573(3) -0.07568(14) 0.0228(9) Uani 1 1 d .
O12 O 0.6088(3) 0.0215(3) -0.15773(14) 0.0270(9) Uani 1 1 d .
O13 O 0.7300(3) 0.4276(3) 0.68095(13) 0.0220(9) Uani 1 1 d .
O14 O 0.8718(3) 0.4756(3) 0.73312(14) 0.0286(10) Uani 1 1 d .
O15 O 0.5663(3) 0.3648(3) 0.42444(14) 0.0222(9) Uani 1 1 d .
O16 O 0.5925(3) 0.2967(3) 0.34314(14) 0.0281(10) Uani 1 1 d .
C1 C 0.0753(4) 0.1774(4) 0.5974(2) 0.0219(13) Uani 1 1 d .
H1 H 0.0254 0.1910 0.6208 0.026 Uiso 1 1 calc R
C2 C 0.1708(4) 0.1877(4) 0.6192(2) 0.0201(12) Uani 1 1 d .
H2 H 0.1871 0.2101 0.6566 0.024 Uiso 1 1 calc R
C3 C 0.2433(4) 0.1650(3) 0.5860(2) 0.0172(12) Uani 1 1 d .
C4 C 0.2167(4) 0.1340(3) 0.5305(2) 0.0157(11) Uani 1 1 d .
H4 H 0.2648 0.1174 0.5070 0.019 Uiso 1 1 calc R
C5 C 0.1211(4) 0.1281(3) 0.5108(2) 0.0146(11) Uani 1 1 d .
C6 C 0.0846(4) 0.1001(3) 0.4530(2) 0.0155(11) Uani 1 1 d .
C7 C 0.1450(4) 0.0774(3) 0.41159(19) 0.0153(11) Uani 1 1 d .
H7 H 0.2136 0.0786 0.4197 0.018 Uiso 1 1 calc R
C8 C 0.1039(4) 0.0531(3) 0.3586(2) 0.0157(11) Uani 1 1 d .
C9 C 0.0040(4) 0.0505(3) 0.3482(2) 0.0188(12) Uani 1 1 d .
H9 H -0.0256 0.0324 0.3121 0.023 Uiso 1 1 calc R
C10 C -0.0528(4) 0.0742(3) 0.3901(2) 0.0202(12) Uani 1 1 d .
H10 H -0.1213 0.0738 0.3822 0.024 Uiso 1 1 calc R
C11 C 0.3483(4) 0.1774(4) 0.6100(2) 0.0181(12) Uani 1 1 d .
C12 C 0.5117(4) 0.1556(4) 0.5914(2) 0.0237(13) Uani 1 1 d .
H12 H 0.5141 0.1451 0.6328 0.028 Uiso 1 1 calc R
C13 C 0.5773(5) 0.2526(4) 0.5782(3) 0.0414(17) Uani 1 1 d .
H13A H 0.5755 0.2629 0.5376 0.062 Uiso 1 1 calc R
H13B H 0.6468 0.2564 0.5908 0.062 Uiso 1 1 calc R
H13C H 0.5525 0.3021 0.5974 0.062 Uiso 1 1 calc R
C14 C 0.5411(5) 0.0733(4) 0.5611(3) 0.0422(17) Uani 1 1 d .
H14A H 0.4905 0.0128 0.5678 0.063 Uiso 1 1 calc R
H14B H 0.6073 0.0680 0.5753 0.063 Uiso 1 1 calc R
H14C H 0.5445 0.0862 0.5207 0.063 Uiso 1 1 calc R
C15 C 0.1644(4) 0.0263(3) 0.3118(2) 0.0164(11) Uani 1 1 d .
C16 C 0.3290(4) 0.0182(4) 0.2842(2) 0.0218(13) Uani 1 1 d .
H16 H 0.3073 0.0348 0.2459 0.026 Uiso 1 1 calc R
C17 C 0.4326(4) 0.0803(4) 0.2982(2) 0.0313(15) Uani 1 1 d .
H17A H 0.4303 0.1479 0.3000 0.047 Uiso 1 1 calc R
H17B H 0.4795 0.0723 0.2693 0.047 Uiso 1 1 calc R
H17C H 0.4557 0.0612 0.3346 0.047 Uiso 1 1 calc R
C18 C 0.3205(4) -0.0889(4) 0.2869(2) 0.0296(14) Uani 1 1 d .
H18A H 0.3372 -0.1059 0.3251 0.044 Uiso 1 1 calc R
H18B H 0.3674 -0.1058 0.2607 0.044 Uiso 1 1 calc R
H18C H 0.2513 -0.1244 0.2768 0.044 Uiso 1 1 calc R
C19 C 0.0801(4) 0.3597(4) 1.0955(2) 0.0208(12) Uani 1 1 d .
H19 H 0.0306 0.3214 1.1190 0.025 Uiso 1 1 calc R
C20 C 0.1769(4) 0.3961(4) 1.1168(2) 0.0232(13) Uani 1 1 d .
H20 H 0.1937 0.3817 1.1541 0.028 Uiso 1 1 calc R
C21 C 0.2492(4) 0.4532(4) 1.0839(2) 0.0187(12) Uani 1 1 d .
C22 C 0.2215(4) 0.4731(3) 1.0291(2) 0.0166(11) Uani 1 1 d .
H22 H 0.2690 0.5146 1.0060 0.020 Uiso 1 1 calc R
C23 C 0.1243(4) 0.4317(4) 1.0089(2) 0.0161(11) Uani 1 1 d .
C24 C 0.0885(4) 0.4437(3) 0.9519(2) 0.0166(12) Uani 1 1 d .
C25 C 0.1470(4) 0.4959(3) 0.91036(19) 0.0137(11) Uani 1 1 d .
H25 H 0.2156 0.5281 0.9182 0.016 Uiso 1 1 calc R
C26 C 0.1050(4) 0.5009(4) 0.8574(2) 0.0172(12) Uani 1 1 d .
C27 C 0.0039(4) 0.4538(4) 0.8470(2) 0.0206(12) Uani 1 1 d .
H27 H -0.0267 0.4564 0.8111 0.025 Uiso 1 1 calc R
C28 C -0.0503(4) 0.4036(4) 0.8900(2) 0.0197(12) Uani 1 1 d .
H28 H -0.1192 0.3717 0.8830 0.024 Uiso 1 1 calc R
C29 C 0.1637(4) 0.5560(3) 0.8101(2) 0.0161(11) Uani 1 1 d .
C30 C 0.3244(4) 0.6484(4) 0.7811(2) 0.0227(13) Uani 1 1 d .
H30 H 0.3023 0.6195 0.7433 0.027 Uiso 1 1 calc R
C31 C 0.3103(5) 0.7490(4) 0.7831(2) 0.0327(15) Uani 1 1 d .
H31A H 0.2394 0.7471 0.7747 0.049 Uiso 1 1 calc R
H31B H 0.3532 0.7888 0.7553 0.049 Uiso 1 1 calc R
H31C H 0.3291 0.7765 0.8206 0.049 Uiso 1 1 calc R
C32 C 0.4296(4) 0.6422(4) 0.7937(2) 0.0349(16) Uani 1 1 d .
H32A H 0.4527 0.6733 0.8299 0.052 Uiso 1 1 calc R
H32B H 0.4741 0.6746 0.7642 0.052 Uiso 1 1 calc R
H32C H 0.4313 0.5744 0.7953 0.052 Uiso 1 1 calc R
C33 C 0.3529(4) 0.4931(4) 1.1071(2) 0.0199(12) Uani 1 1 d .
C34 C 0.5147(4) 0.5996(4) 1.0913(2) 0.0266(14) Uani 1 1 d .
H34 H 0.5157 0.6114 1.1327 0.032 Uiso 1 1 calc R
C35 C 0.5407(5) 0.6948(5) 1.0608(3) 0.0490(19) Uani 1 1 d .
H35A H 0.5373 0.6829 1.0202 0.073 Uiso 1 1 calc R
H35B H 0.6091 0.7310 1.0719 0.073 Uiso 1 1 calc R
H35C H 0.4925 0.7320 1.0705 0.073 Uiso 1 1 calc R
C36 C 0.5841(5) 0.5374(5) 1.0782(3) 0.0479(19) Uani 1 1 d .
H36A H 0.5624 0.4760 1.0979 0.072 Uiso 1 1 calc R
H36B H 0.6532 0.5700 1.0904 0.072 Uiso 1 1 calc R
H36C H 0.5823 0.5253 1.0377 0.072 Uiso 1 1 calc R
C37 C 1.0524(4) 0.1087(4) 0.0985(2) 0.0199(12) Uani 1 1 d .
H37 H 1.1215 0.1412 0.1044 0.024 Uiso 1 1 calc R
C38 C 0.9993(4) 0.0644(4) 0.1430(2) 0.0170(12) Uani 1 1 d .
H38 H 1.0314 0.0652 0.1788 0.020 Uiso 1 1 calc R
C39 C 0.8982(4) 0.0183(3) 0.1353(2) 0.0161(11) Uani 1 1 d .
C40 C 0.8550(4) 0.0152(3) 0.0821(2) 0.0183(12) Uani 1 1 d .
H40 H 0.7864 -0.0183 0.0756 0.022 Uiso 1 1 calc R
C41 C 0.9126(4) 0.0616(3) 0.0383(2) 0.0158(11) Uani 1 1 d .
C42 C 0.8736(4) 0.0684(3) -0.0189(2) 0.0157(11) Uani 1 1 d .
C43 C 0.7747(4) 0.0263(3) -0.03682(19) 0.0155(11) Uani 1 1 d .
H43 H 0.7280 -0.0124 -0.0121 0.019 Uiso 1 1 calc R
C44 C 0.7455(4) 0.0419(4) -0.0918(2) 0.0182(12) Uani 1 1 d .
C45 C 0.8146(4) 0.0946(4) -0.1270(2) 0.0236(13) Uani 1 1 d .
H45 H 0.7954 0.1053 -0.1645 0.028 Uiso 1 1 calc R
C46 C 0.9135(4) 0.1329(4) -0.1078(2) 0.0192(12) Uani 1 1 d .
H46 H 0.9619 0.1684 -0.1328 0.023 Uiso 1 1 calc R
C47 C 0.6397(4) 0.0026(4) -0.1128(2) 0.0207(12) Uani 1 1 d .
C48 C 0.4797(4) -0.1055(4) -0.0924(2) 0.0254(13) Uani 1 1 d .
H48 H 0.4752 -0.1173 -0.1338 0.030 Uiso 1 1 calc R
C49 C 0.4121(4) -0.0417(5) -0.0769(3) 0.0402(17) Uani 1 1 d .
H49A H 0.4205 -0.0262 -0.0368 0.060 Uiso 1 1 calc R
H49B H 0.3416 -0.0753 -0.0854 0.060 Uiso 1 1 calc R
H49C H 0.4302 0.0179 -0.0986 0.060 Uiso 1 1 calc R
C50 C 0.4547(5) -0.1998(5) -0.0622(2) 0.0414(17) Uani 1 1 d .
H50A H 0.5041 -0.2360 -0.0712 0.062 Uiso 1 1 calc R
H50B H 0.3869 -0.2371 -0.0739 0.062 Uiso 1 1 calc R
H50C H 0.4566 -0.1880 -0.0216 0.062 Uiso 1 1 calc R
C51 C 0.8393(4) -0.0263(4) 0.1854(2) 0.0181(12) Uani 1 1 d .
C52 C 0.6801(4) -0.1059(4) 0.2210(2) 0.0287(14) Uani 1 1 d .
H52 H 0.7225 -0.1285 0.2501 0.034 Uiso 1 1 calc R
C53 C 0.6024(5) -0.1915(5) 0.1964(3) 0.062(2) Uani 1 1 d .
H53A H 0.5541 -0.1688 0.1726 0.093 Uiso 1 1 calc R
H53B H 0.5665 -0.2306 0.2269 0.093 Uiso 1 1 calc R
H53C H 0.6363 -0.2306 0.1740 0.093 Uiso 1 1 calc R
C54 C 0.6375(5) -0.0307(5) 0.2452(3) 0.062(2) Uani 1 1 d .
H54A H 0.6923 0.0213 0.2607 0.093 Uiso 1 1 calc R
H54B H 0.5913 -0.0584 0.2751 0.093 Uiso 1 1 calc R
H54C H 0.6006 -0.0050 0.2159 0.093 Uiso 1 1 calc R
C55 C 1.0384(4) 0.4181(4) 0.5991(2) 0.0198(12) Uani 1 1 d .
H55 H 1.1078 0.4191 0.6041 0.024 Uiso 1 1 calc R
C56 C 0.9864(4) 0.4375(3) 0.6444(2) 0.0185(12) Uani 1 1 d .
H56 H 1.0198 0.4530 0.6799 0.022 Uiso 1 1 calc R
C57 C 0.8846(4) 0.4340(4) 0.6378(2) 0.0173(12) Uani 1 1 d .
C58 C 0.8390(4) 0.4146(3) 0.58483(19) 0.0158(11) Uani 1 1 d .
H58 H 0.7700 0.4140 0.5788 0.019 Uiso 1 1 calc R
C59 C 0.8959(4) 0.3962(3) 0.5413(2) 0.0157(11) Uani 1 1 d .
C60 C 0.8554(4) 0.3718(4) 0.4835(2) 0.0170(12) Uani 1 1 d .
C61 C 0.7578(4) 0.3684(3) 0.4656(2) 0.0178(12) Uani 1 1 d .
H61 H 0.7117 0.3848 0.4906 0.021 Uiso 1 1 calc R
C62 C 0.7275(4) 0.3407(4) 0.4108(2) 0.0177(12) Uani 1 1 d .
C63 C 0.7974(4) 0.3199(4) 0.3751(2) 0.0196(12) Uani 1 1 d .
H63 H 0.7783 0.3010 0.3374 0.023 Uiso 1 1 calc R
C64 C 0.8938(4) 0.3267(4) 0.3940(2) 0.0220(13) Uani 1 1 d .
H64 H 0.9413 0.3129 0.3689 0.026 Uiso 1 1 calc R
C65 C 0.6223(4) 0.3308(4) 0.3887(2) 0.0218(13) Uani 1 1 d .
C66 C 0.4611(4) 0.3599(4) 0.4065(2) 0.0239(13) Uani 1 1 d .
H66 H 0.4564 0.3622 0.3647 0.029 Uiso 1 1 calc R
C67 C 0.4371(4) 0.4481(4) 0.4311(2) 0.0319(15) Uani 1 1 d .
H67A H 0.4382 0.4441 0.4722 0.048 Uiso 1 1 calc R
H67B H 0.3699 0.4517 0.4179 0.048 Uiso 1 1 calc R
H67C H 0.4875 0.5057 0.4194 0.048 Uiso 1 1 calc R
C68 C 0.3942(4) 0.2672(4) 0.4267(3) 0.0365(16) Uani 1 1 d .
H68A H 0.4144 0.2130 0.4097 0.055 Uiso 1 1 calc R
H68B H 0.3239 0.2640 0.4160 0.055 Uiso 1 1 calc R
H68C H 0.4007 0.2640 0.4676 0.055 Uiso 1 1 calc R
C69 C 0.8294(4) 0.4496(4) 0.6889(2) 0.0186(12) Uani 1 1 d .
C70 C 0.6707(4) 0.4299(4) 0.7314(2) 0.0256(13) Uani 1 1 d .
H70 H 0.7051 0.4865 0.7553 0.031 Uiso 1 1 calc R
C71 C 0.6645(5) 0.3381(4) 0.7638(3) 0.0445(18) Uani 1 1 d .
H71A H 0.6295 0.2827 0.7407 0.067 Uiso 1 1 calc R
H71B H 0.6271 0.3393 0.7982 0.067 Uiso 1 1 calc R
H71C H 0.7328 0.3327 0.7735 0.067 Uiso 1 1 calc R
C72 C 0.5688(4) 0.4406(5) 0.7122(2) 0.0455(19) Uani 1 1 d .
H72A H 0.5767 0.5022 0.6930 0.068 Uiso 1 1 calc R
H72B H 0.5260 0.4388 0.7448 0.068 Uiso 1 1 calc R
H72C H 0.5373 0.3879 0.6864 0.068 Uiso 1 1 calc R
O1S O 0.1606(3) 0.2349(3) 0.21408(15) 0.0312(10) Uani 1 1 d .
O2S O 0.1411(3) 0.3397(3) 0.71393(16) 0.0345(10) Uani 1 1 d .
C1S C 0.3062(4) 0.1981(4) 0.1753(2) 0.0348(15) Uani 1 1 d .
H1AA H 0.2626 0.1335 0.1680 0.052 Uiso 1 1 calc R
H1AB H 0.3749 0.1934 0.1846 0.052 Uiso 1 1 calc R
H1AC H 0.3072 0.2378 0.1419 0.052 Uiso 1 1 calc R
C2S C 0.2659(4) 0.2437(4) 0.2241(2) 0.0330(15) Uani 1 1 d .
H2AA H 0.2762 0.2110 0.2594 0.040 Uiso 1 1 calc R
H2AB H 0.3023 0.3124 0.2277 0.040 Uiso 1 1 calc R
C3S C 0.1177(5) 0.2724(4) 0.2572(2) 0.0393(17) Uani 1 1 d .
H3AA H 0.1496 0.3422 0.2609 0.047 Uiso 1 1 calc R
H3AB H 0.1296 0.2412 0.2928 0.047 Uiso 1 1 calc R
C4S C 0.0039(6) 0.2565(6) 0.2465(3) 0.063(2) Uani 1 1 d .
H4AA H -0.0084 0.2766 0.2082 0.095 Uiso 1 1 calc R
H4AB H -0.0230 0.2946 0.2734 0.095 Uiso 1 1 calc R
H4AC H -0.0296 0.1881 0.2509 0.095 Uiso 1 1 calc R
C5S C 0.2939(5) 0.4419(4) 0.6785(2) 0.0392(16) Uani 1 1 d .
H5AA H 0.2869 0.4053 0.6433 0.059 Uiso 1 1 calc R
H5AB H 0.3657 0.4693 0.6874 0.059 Uiso 1 1 calc R
H5AC H 0.2599 0.4940 0.6744 0.059 Uiso 1 1 calc R
C6S C 0.2463(5) 0.3755(4) 0.7255(2) 0.0412(17) Uani 1 1 d .
H6AA H 0.2785 0.3212 0.7286 0.049 Uiso 1 1 calc R
H6AB H 0.2571 0.4111 0.7616 0.049 Uiso 1 1 calc R
C7S C 0.0929(6) 0.2756(5) 0.7554(2) 0.048(2) Uani 1 1 d .
H7AA H 0.1085 0.3060 0.7929 0.058 Uiso 1 1 calc R
H7AB H 0.1178 0.2166 0.7548 0.058 Uiso 1 1 calc R
C8S C -0.0212(6) 0.2494(5) 0.7440(2) 0.053(2) Uani 1 1 d .
H8AA H -0.0468 0.3066 0.7491 0.080 Uiso 1 1 calc R
H8AB H -0.0542 0.1994 0.7702 0.080 Uiso 1 1 calc R
H8AC H -0.0358 0.2254 0.7055 0.080 Uiso 1 1 calc R

loop_
_atom_site_aniso_label
_atom_site_aniso_U_11
_atom_site_aniso_U_22
_atom_site_aniso_U_33
_atom_site_aniso_U_23
_atom_site_aniso_U_13
_atom_site_aniso_U_12
Pt1 0.01518(12) 0.01265(11) 0.02220(11) 0.00326(8) 0.00461(8) 0.00517(9)
Pt2 0.01900(13) 0.01182(11) 0.02640(12) -0.00043(8) 0.00745(9) 0.00408(9)
Pt3 0.01767(12) 0.01255(11) 0.01708(11) -0.00056(8) 0.00285(8) 0.00435(9)
Pt4 0.01737(12) 0.01300(11) 0.01620(11) 0.00215(8) 0.00235(8) 0.00539(9)
Cl1 0.0270(9) 0.0169(7) 0.0358(8) 0.0039(6) 0.0156(6) 0.0044(6)
Cl2 0.0168(8) 0.0234(8) 0.0417(9) -0.0018(6) 0.0056(6) 0.0019(6)
Cl3 0.0185(8) 0.0228(7) 0.0229(7) 0.0018(5) 0.0013(5) 0.0079(6)
Cl4 0.0256(8) 0.0222(7) 0.0194(7) -0.0010(5) 0.0047(5) 0.0101(6)
Cl5 0.0139(7) 0.0255(8) 0.0336(8) 0.0030(6) 0.0015(6) 0.0070(6)
Cl6 0.0228(8) 0.0215(7) 0.0279(7) 0.0026(6) 0.0095(6) 0.0097(6)
Cl7 0.0167(8) 0.0241(8) 0.0249(7) -0.0012(6) 0.0022(5) 0.0020(6)
Cl8 0.0255(8) 0.0209(7) 0.0217(7) 0.0036(5) 0.0066(6) 0.0047(6)
N1 0.014(3) 0.010(2) 0.022(2) 0.0040(17) 0.0035(18) 0.0042(19)
N2 0.012(2) 0.015(2) 0.020(2) -0.0022(18) 0.0017(18) 0.0032(19)
N3 0.023(3) 0.016(2) 0.020(2) -0.0009(18) 0.0101(19) 0.007(2)
N4 0.013(3) 0.013(2) 0.025(2) 0.0020(18) -0.0002(19) 0.0092(19)
N5 0.008(2) 0.012(2) 0.024(2) -0.0033(18) 0.0004(18) 0.0038(18)
N6 0.019(3) 0.014(2) 0.017(2) -0.0028(18) 0.0039(18) 0.0049(19)
N7 0.012(2) 0.010(2) 0.016(2) 0.0019(17) 0.0031(17) -0.0004(18)
N8 0.024(3) 0.010(2) 0.014(2) 0.0009(17) 0.0039(18) 0.0058(19)
O1 0.017(2) 0.034(2) 0.0153(19) -0.0067(16) -0.0011(15) 0.0025(18)
O2 0.030(3) 0.039(2) 0.018(2) -0.0056(17) -0.0010(17) 0.012(2)
O3 0.017(2) 0.027(2) 0.0143(18) -0.0020(15) 0.0011(15) 0.0061(17)
O4 0.020(2) 0.033(2) 0.018(2) -0.0074(16) -0.0058(16) 0.0071(18)
O5 0.014(2) 0.038(2) 0.021(2) 0.0047(17) 0.0014(16) 0.0070(18)
O6 0.033(3) 0.040(3) 0.015(2) 0.0054(18) -0.0034(17) 0.011(2)
O7 0.011(2) 0.027(2) 0.0131(18) 0.0024(15) 0.0019(14) 0.0001(16)
O8 0.020(2) 0.031(2) 0.019(2) 0.0002(17) -0.0064(16) 0.0041(18)
O9 0.012(2) 0.030(2) 0.021(2) 0.0063(16) 0.0013(15) 0.0047(17)
O10 0.023(3) 0.069(3) 0.017(2) 0.009(2) -0.0086(17) -0.008(2)
O11 0.017(2) 0.031(2) 0.019(2) 0.0050(16) 0.0000(16) 0.0047(18)
O12 0.025(2) 0.038(2) 0.018(2) 0.0034(17) -0.0047(16) 0.0086(19)
O13 0.017(2) 0.034(2) 0.0157(19) -0.0069(16) 0.0003(15) 0.0076(18)
O14 0.020(2) 0.044(3) 0.020(2) -0.0033(18) -0.0039(17) 0.0069(19)
O15 0.015(2) 0.033(2) 0.0164(19) -0.0027(16) -0.0040(15) 0.0034(17)
O16 0.024(2) 0.038(2) 0.018(2) -0.0067(17) -0.0028(16) -0.0007(19)
C1 0.029(4) 0.023(3) 0.016(3) -0.003(2) 0.003(2) 0.009(3)
C2 0.025(3) 0.015(3) 0.019(3) 0.003(2) 0.004(2) 0.001(2)
C3 0.020(3) 0.014(3) 0.017(3) 0.004(2) 0.006(2) 0.003(2)
C4 0.014(3) 0.011(3) 0.020(3) 0.003(2) 0.005(2) 0.000(2)
C5 0.011(3) 0.010(3) 0.022(3) 0.002(2) 0.002(2) 0.000(2)
C6 0.015(3) 0.011(3) 0.020(3) 0.005(2) 0.004(2) 0.003(2)
C7 0.015(3) 0.009(3) 0.021(3) 0.001(2) 0.000(2) 0.001(2)
C8 0.015(3) 0.007(3) 0.023(3) 0.005(2) 0.002(2) -0.002(2)
C9 0.017(3) 0.016(3) 0.023(3) 0.001(2) -0.003(2) 0.004(2)
C10 0.024(3) 0.013(3) 0.025(3) 0.003(2) -0.003(2) 0.008(2)
C11 0.018(3) 0.019(3) 0.017(3) 0.001(2) 0.003(2) 0.004(2)
C12 0.012(3) 0.037(4) 0.019(3) -0.003(2) -0.005(2) 0.002(3)
C13 0.027(4) 0.039(4) 0.050(4) 0.003(3) -0.012(3) -0.005(3)
C14 0.029(4) 0.053(5) 0.046(4) -0.016(3) 0.002(3) 0.013(3)
C15 0.022(3) 0.012(3) 0.015(3) 0.004(2) 0.003(2) 0.003(2)
C16 0.025(3) 0.026(3) 0.017(3) -0.001(2) 0.011(2) 0.011(3)
C17 0.023(4) 0.031(4) 0.040(4) 0.001(3) 0.010(3) 0.005(3)
C18 0.035(4) 0.032(4) 0.026(3) 0.003(3) 0.006(3) 0.015(3)
C19 0.022(3) 0.017(3) 0.023(3) 0.006(2) 0.008(2) 0.005(2)
C20 0.032(4) 0.025(3) 0.013(3) 0.002(2) 0.005(2) 0.009(3)
C21 0.020(3) 0.018(3) 0.020(3) 0.000(2) 0.004(2) 0.008(2)
C22 0.016(3) 0.014(3) 0.022(3) 0.001(2) 0.007(2) 0.008(2)
C23 0.018(3) 0.014(3) 0.019(3) -0.001(2) 0.002(2) 0.009(2)
C24 0.018(3) 0.014(3) 0.022(3) -0.004(2) 0.003(2) 0.010(2)
C25 0.016(3) 0.008(3) 0.021(3) -0.003(2) -0.001(2) 0.010(2)
C26 0.016(3) 0.017(3) 0.019(3) 0.000(2) 0.002(2) 0.005(2)
C27 0.025(3) 0.016(3) 0.023(3) -0.006(2) -0.008(2) 0.008(2)
C28 0.016(3) 0.017(3) 0.026(3) -0.003(2) -0.001(2) 0.004(2)
C29 0.017(3) 0.015(3) 0.018(3) 0.000(2) 0.000(2) 0.006(2)
C30 0.018(3) 0.031(3) 0.016(3) 0.002(2) 0.005(2) 0.000(3)
C31 0.040(4) 0.021(3) 0.033(3) 0.000(3) 0.007(3) -0.001(3)
C32 0.018(4) 0.052(4) 0.032(3) 0.008(3) 0.005(3) 0.004(3)
C33 0.026(3) 0.017(3) 0.020(3) 0.001(2) 0.004(2) 0.010(3)
C34 0.015(3) 0.045(4) 0.016(3) 0.004(3) 0.001(2) 0.001(3)
C35 0.035(4) 0.061(5) 0.047(4) 0.025(4) 0.011(3) 0.003(4)
C36 0.032(4) 0.075(5) 0.045(4) -0.015(4) -0.007(3) 0.032(4)
C37 0.019(3) 0.021(3) 0.020(3) -0.006(2) -0.004(2) 0.007(2)
C38 0.018(3) 0.020(3) 0.016(3) -0.002(2) -0.003(2) 0.008(2)
C39 0.016(3) 0.015(3) 0.019(3) 0.000(2) 0.003(2) 0.005(2)
C40 0.021(3) 0.017(3) 0.020(3) 0.001(2) 0.001(2) 0.009(2)
C41 0.024(3) 0.012(3) 0.014(3) -0.003(2) 0.000(2) 0.009(2)
C42 0.015(3) 0.014(3) 0.020(3) 0.000(2) 0.000(2) 0.008(2)
C43 0.016(3) 0.018(3) 0.014(3) -0.003(2) -0.001(2) 0.009(2)
C44 0.019(3) 0.020(3) 0.019(3) 0.000(2) -0.002(2) 0.012(2)
C45 0.030(4) 0.026(3) 0.018(3) 0.001(2) 0.000(2) 0.013(3)
C46 0.021(3) 0.017(3) 0.020(3) 0.002(2) 0.007(2) 0.005(2)
C47 0.030(4) 0.024(3) 0.012(3) -0.003(2) 0.002(2) 0.015(3)
C48 0.016(3) 0.041(4) 0.016(3) -0.005(2) -0.001(2) 0.002(3)
C49 0.019(4) 0.058(5) 0.046(4) -0.007(3) -0.003(3) 0.015(3)
C50 0.026(4) 0.054(5) 0.042(4) 0.018(3) 0.005(3) 0.008(3)
C51 0.019(3) 0.017(3) 0.019(3) 0.000(2) 0.002(2) 0.005(2)
C52 0.019(3) 0.041(4) 0.025(3) 0.015(3) 0.001(2) 0.004(3)
C53 0.046(5) 0.079(6) 0.038(4) 0.024(4) -0.014(3) -0.027(4)
C54 0.075(6) 0.086(6) 0.051(5) 0.037(4) 0.048(4) 0.063(5)
C55 0.017(3) 0.023(3) 0.020(3) 0.002(2) -0.004(2) 0.008(2)
C56 0.024(3) 0.016(3) 0.015(3) 0.000(2) -0.006(2) 0.006(2)
C57 0.021(3) 0.016(3) 0.014(3) 0.005(2) 0.001(2) 0.005(2)
C58 0.018(3) 0.007(3) 0.021(3) 0.001(2) 0.002(2) 0.001(2)
C59 0.021(3) 0.011(3) 0.016(3) -0.002(2) -0.004(2) 0.006(2)
C60 0.016(3) 0.016(3) 0.016(3) 0.001(2) 0.000(2) -0.002(2)
C61 0.028(3) 0.007(3) 0.017(3) 0.000(2) 0.007(2) 0.000(2)
C62 0.012(3) 0.019(3) 0.021(3) 0.004(2) -0.005(2) 0.000(2)
C63 0.023(3) 0.020(3) 0.013(3) 0.002(2) -0.001(2) 0.000(2)
C64 0.030(4) 0.023(3) 0.013(3) -0.002(2) -0.002(2) 0.007(3)
C65 0.023(3) 0.022(3) 0.017(3) 0.003(2) 0.009(2) 0.000(3)
C66 0.013(3) 0.033(3) 0.023(3) 0.001(2) -0.003(2) 0.002(3)
C67 0.019(3) 0.049(4) 0.030(3) -0.006(3) 0.000(3) 0.011(3)
C68 0.021(4) 0.034(4) 0.051(4) 0.003(3) -0.007(3) 0.001(3)
C69 0.016(3) 0.019(3) 0.022(3) 0.003(2) -0.003(2) 0.007(2)
C70 0.020(3) 0.043(4) 0.016(3) -0.007(3) 0.004(2) 0.011(3)
C71 0.040(4) 0.038(4) 0.056(4) 0.013(3) 0.028(3) 0.009(3)
C72 0.029(4) 0.087(6) 0.027(4) -0.006(3) 0.005(3) 0.027(4)
O1S 0.039(3) 0.027(2) 0.028(2) 0.0008(17) -0.0010(19) 0.010(2)
O2S 0.045(3) 0.029(2) 0.031(2) -0.0009(18) -0.003(2) 0.013(2)
C1S 0.034(4) 0.034(4) 0.035(4) 0.000(3) -0.005(3) 0.008(3)
C2S 0.036(4) 0.028(4) 0.033(4) 0.004(3) -0.004(3) 0.005(3)
C3S 0.079(6) 0.022(3) 0.016(3) 0.007(2) 0.003(3) 0.012(3)
C4S 0.105(7) 0.092(6) 0.021(4) 0.006(4) 0.011(4) 0.078(6)
C5S 0.039(4) 0.031(4) 0.047(4) -0.004(3) -0.017(3) 0.010(3)
C6S 0.057(5) 0.038(4) 0.036(4) -0.013(3) -0.014(3) 0.026(4)
C7S 0.092(7) 0.045(4) 0.022(3) 0.004(3) 0.010(4) 0.041(4)
C8S 0.084(6) 0.042(4) 0.019(3) 0.002(3) 0.009(3) -0.011(4)

loop_
_atom_type_symbol
_atom_type_description
_atom_type_scat_dispersion_real
_atom_type_scat_dispersion_imag
_atom_type_scat_source
C C 0.0033 0.0016 'International Tables Vol C Tables 4.2.6.8 and 6.1.1.4'
H H 0.0000 0.0000 'International Tables Vol C Tables 4.2.6.8 and 6.1.1.4'
N N 0.0061 0.0033 'International Tables Vol C Tables 4.2.6.8 and 6.1.1.4'
O O 0.0106 0.0060 'International Tables Vol C Tables 4.2.6.8 and 6.1.1.4'
Pt Pt -1.7033 8.3905 'International Tables Vol C Tables 4.2.6.8 and 6.1.1.4'
Cl Cl 0.1484 0.1585 'International Tables Vol C Tables 4.2.6.8 and 6.1.1.4'

loop_
_geom_angle_atom_site_label_1
_geom_angle_atom_site_label_2
_geom_angle_atom_site_label_3
_geom_angle
N1 Pt1 N2 80.76(16)
N1 Pt1 Cl5 175.73(12)
N2 Pt1 Cl5 95.08(12)
N1 Pt1 Cl6 94.77(12)
N2 Pt1 Cl6 175.35(12)
Cl5 Pt1 Cl6 89.36(5)
N3 Pt2 N4 80.41(16)
N3 Pt2 Cl2 175.39(12)
N4 Pt2 Cl2 95.12(12)
N3 Pt2 Cl1 94.98(12)
N4 Pt2 Cl1 175.30(13)
Cl2 Pt2 Cl1 89.47(5)
N6 Pt3 N5 80.72(16)
N6 Pt3 Cl7 175.13(12)
N5 Pt3 Cl7 94.84(12)
N6 Pt3 Cl8 95.59(12)
N5 Pt3 Cl8 176.27(12)
Cl7 Pt3 Cl8 88.87(5)
N8 Pt4 N7 80.42(16)
N8 Pt4 Cl3 175.70(11)
N7 Pt4 Cl3 95.42(12)
N8 Pt4 Cl4 95.44(11)
N7 Pt4 Cl4 175.86(12)
Cl3 Pt4 Cl4 88.71(5)
C1 N1 C5 118.1(4)
C1 N1 Pt1 126.4(3)
C5 N1 Pt1 115.5(3)
C10 N2 C6 119.1(4)
C10 N2 Pt1 126.0(4)
C6 N2 Pt1 114.9(3)
C19 N3 C23 119.1(5)
C19 N3 Pt2 125.4(3)
C23 N3 Pt2 115.4(3)
C28 N4 C24 119.1(4)
C28 N4 Pt2 126.0(4)
C24 N4 Pt2 114.9(3)
C37 N5 C41 118.8(4)
C37 N5 Pt3 126.6(3)
C41 N5 Pt3 114.6(3)
C46 N6 C42 119.4(4)
C46 N6 Pt3 125.4(3)
C42 N6 Pt3 115.2(3)
C55 N7 C59 119.2(4)
C55 N7 Pt4 125.3(4)
C59 N7 Pt4 115.5(3)
C64 N8 C60 119.4(5)
C64 N8 Pt4 125.3(4)
C60 N8 Pt4 115.3(3)
C11 O1 C12 117.6(4)
C15 O3 C16 116.3(4)
C33 O5 C34 117.5(4)
C29 O7 C30 115.5(4)
C51 O9 C52 115.6(4)
C47 O11 C48 117.6(4)
C69 O13 C70 115.7(4)
C65 O15 C66 116.9(4)
N1 C1 C2 123.0(5)
N1 C1 H1 118.5
C2 C1 H1 118.5
C1 C2 C3 119.0(5)
C1 C2 H2 120.5
C3 C2 H2 120.5
C2 C3 C4 118.7(5)
C2 C3 C11 118.9(5)
C4 C3 C11 122.4(5)
C5 C4 C3 119.3(5)
C5 C4 H4 120.3
C3 C4 H4 120.3
C4 C5 N1 121.8(5)
C4 C5 C6 124.8(5)
N1 C5 C6 113.4(4)
N2 C6 C7 121.1(4)
N2 C6 C5 115.3(4)
C7 C6 C5 123.6(5)
C8 C7 C6 119.1(5)
C8 C7 H7 120.5
C6 C7 H7 120.5
C9 C8 C7 119.2(5)
C9 C8 C15 118.7(4)
C7 C8 C15 122.0(5)
C10 C9 C8 119.9(5)
C10 C9 H9 120.0
C8 C9 H9 120.0
N2 C10 C9 121.6(5)
N2 C10 H10 119.2
C9 C10 H10 119.2
O2 C11 O1 125.2(5)
O2 C11 C3 123.4(5)
O1 C11 C3 111.4(4)
O1 C12 C13 109.5(5)
O1 C12 C14 105.8(4)
C13 C12 C14 113.6(5)
O1 C12 H12 109.3
C13 C12 H12 109.3
C14 C12 H12 109.3
C12 C13 H13A 109.5
C12 C13 H13B 109.5
H13A C13 H13B 109.5
C12 C13 H13C 109.5
H13A C13 H13C 109.5
H13B C13 H13C 109.5
C12 C14 H14A 109.5
C12 C14 H14B 109.5
H14A C14 H14B 109.5
C12 C14 H14C 109.5
H14A C14 H14C 109.5
H14B C14 H14C 109.5
O4 C15 O3 125.1(5)
O4 C15 C8 123.5(5)
O3 C15 C8 111.3(4)
O3 C16 C17 105.5(4)
O3 C16 C18 108.6(4)
C17 C16 C18 114.3(5)
O3 C16 H16 109.4
C17 C16 H16 109.4
C18 C16 H16 109.4
C16 C17 H17A 109.5
C16 C17 H17B 109.5
H17A C17 H17B 109.5
C16 C17 H17C 109.5
H17A C17 H17C 109.5
H17B C17 H17C 109.5
C16 C18 H18A 109.5
C16 C18 H18B 109.5
H18A C18 H18B 109.5
C16 C18 H18C 109.5
H18A C18 H18C 109.5
H18B C18 H18C 109.5
N3 C19 C20 121.9(5)
N3 C19 H19 119.1
C20 C19 H19 119.1
C21 C20 C19 120.1(5)
C21 C20 H20 120.0
C19 C20 H20 120.0
C20 C21 C22 118.3(5)
C20 C21 C33 119.9(5)
C22 C21 C33 121.8(5)
C23 C22 C21 119.5(5)
C23 C22 H22 120.2
C21 C22 H22 120.2
N3 C23 C22 121.0(5)
N3 C23 C24 114.7(5)
C22 C23 C24 124.3(5)
N4 C24 C25 120.6(5)
N4 C24 C23 114.5(4)
C25 C24 C23 124.9(5)
C24 C25 C26 119.7(5)
C24 C25 H25 120.1
C26 C25 H25 120.1
C25 C26 C27 119.1(5)
C25 C26 C29 122.8(5)
C27 C26 C29 118.1(5)
C28 C27 C26 118.4(5)
C28 C27 H27 120.8
C26 C27 H27 120.8
N4 C28 C27 123.0(5)
N4 C28 H28 118.5
C27 C28 H28 118.5
O8 C29 O7 125.4(5)
O8 C29 C26 122.8(5)
O7 C29 C26 111.8(4)
O7 C30 C32 105.8(4)
O7 C30 C31 108.7(4)
C32 C30 C31 114.4(5)
O7 C30 H30 109.3
C32 C30 H30 109.3
C31 C30 H30 109.3
C30 C31 H31A 109.5
C30 C31 H31B 109.5
H31A C31 H31B 109.5
C30 C31 H31C 109.5
H31A C31 H31C 109.5
H31B C31 H31C 109.5
C30 C32 H32A 109.5
C30 C32 H32B 109.5
H32A C32 H32B 109.5
C30 C32 H32C 109.5
H32A C32 H32C 109.5
H32B C32 H32C 109.5
O6 C33 O5 124.7(5)
O6 C33 C21 122.7(5)
O5 C33 C21 112.6(4)
O5 C34 C36 109.6(5)
O5 C34 C35 105.0(4)
C36 C34 C35 113.0(5)
O5 C34 H34 109.7
C36 C34 H34 109.7
C35 C34 H34 109.7
C34 C35 H35A 109.5
C34 C35 H35B 109.5
H35A C35 H35B 109.5
C34 C35 H35C 109.5
H35A C35 H35C 109.5
H35B C35 H35C 109.5
C34 C36 H36A 109.5
C34 C36 H36B 109.5
H36A C36 H36B 109.5
C34 C36 H36C 109.5
H36A C36 H36C 109.5
H36B C36 H36C 109.5
N5 C37 C38 123.0(5)
N5 C37 H37 118.5
C38 C37 H37 118.5
C37 C38 C39 119.2(5)
C37 C38 H38 120.4
C39 C38 H38 120.4
C38 C39 C40 118.8(5)
C38 C39 C51 118.6(4)
C40 C39 C51 122.6(5)
C39 C40 C41 119.6(5)
C39 C40 H40 120.2
C41 C40 H40 120.2
N5 C41 C40 120.6(5)
N5 C41 C42 114.8(4)
C40 C41 C42 124.5(5)
N6 C42 C43 121.2(5)
N6 C42 C41 114.5(4)
C43 C42 C41 124.2(5)
C42 C43 C44 118.8(5)
C42 C43 H43 120.6
C44 C43 H43 120.6
C45 C44 C43 119.6(5)
C45 C44 C47 119.0(5)
C43 C44 C47 121.4(5)
C44 C45 C46 119.7(5)
C44 C45 H45 120.1
C46 C45 H45 120.1
N6 C46 C45 121.3(5)
N6 C46 H46 119.4
C45 C46 H46 119.4
O12 C47 O11 124.3(5)
O12 C47 C44 123.8(5)
O11 C47 C44 111.9(4)
O11 C48 C50 106.2(4)
O11 C48 C49 108.8(5)
C50 C48 C49 112.8(5)
O11 C48 H48 109.7
C50 C48 H48 109.7
C49 C48 H48 109.7
C48 C49 H49A 109.5
C48 C49 H49B 109.5
H49A C49 H49B 109.5
C48 C49 H49C 109.5
H49A C49 H49C 109.5
H49B C49 H49C 109.5
C48 C50 H50A 109.5
C48 C50 H50B 109.5
H50A C50 H50B 109.5
C48 C50 H50C 109.5
H50A C50 H50C 109.5
H50B C50 H50C 109.5
O10 C51 O9 125.4(5)
O10 C51 C39 121.6(5)
O9 C51 C39 113.0(4)
C54 C52 O9 108.9(5)
C54 C52 C53 114.6(6)
O9 C52 C53 104.5(5)
C54 C52 H52 109.6
O9 C52 H52 109.6
C53 C52 H52 109.6
C52 C53 H53A 109.5
C52 C53 H53B 109.5
H53A C53 H53B 109.5
C52 C53 H53C 109.5
H53A C53 H53C 109.5
H53B C53 H53C 109.5
C52 C54 H54A 109.5
C52 C54 H54B 109.5
H54A C54 H54B 109.5
C52 C54 H54C 109.5
H54A C54 H54C 109.5
H54B C54 H54C 109.5
N7 C55 C56 122.2(5)
N7 C55 H55 118.9
C56 C55 H55 118.9
C55 C56 C57 119.2(5)
C55 C56 H56 120.4
C57 C56 H56 120.4
C56 C57 C58 118.9(4)
C56 C57 C69 117.4(4)
C58 C57 C69 123.7(5)
C59 C58 C57 118.7(5)
C59 C58 H58 120.6
C57 C58 H58 120.6
N7 C59 C58 121.8(4)
N7 C59 C60 114.4(4)
C58 C59 C60 123.8(5)
N8 C60 C61 120.8(4)
N8 C60 C59 114.4(4)
C61 C60 C59 124.9(5)
C60 C61 C62 119.5(5)
C60 C61 H61 120.2
C62 C61 H61 120.2
C63 C62 C61 118.6(5)
C63 C62 C65 118.3(5)
C61 C62 C65 123.1(5)
C64 C63 C62 120.0(5)
C64 C63 H63 120.0
C62 C63 H63 120.0
N8 C64 C63 121.7(5)
N8 C64 H64 119.2
C63 C64 H64 119.2
O16 C65 O15 124.3(5)
O16 C65 C62 123.4(5)
O15 C65 C62 112.3(4)
O15 C66 C68 108.8(4)
O15 C66 C67 105.8(4)
C68 C66 C67 113.6(5)
O15 C66 H66 109.5
C68 C66 H66 109.5
C67 C66 H66 109.5
C66 C67 H67A 109.5
C66 C67 H67B 109.5
H67A C67 H67B 109.5
C66 C67 H67C 109.5
H67A C67 H67C 109.5
H67B C67 H67C 109.5
C66 C68 H68A 109.5
C66 C68 H68B 109.5
H68A C68 H68B 109.5
C66 C68 H68C 109.5
H68A C68 H68C 109.5
H68B C68 H68C 109.5
O14 C69 O13 124.2(5)
O14 C69 C57 122.7(5)
O13 C69 C57 113.1(4)
O13 C70 C72 107.4(4)
O13 C70 C71 108.4(4)
C72 C70 C71 112.7(5)
O13 C70 H70 109.5
C72 C70 H70 109.5
C71 C70 H70 109.5
C70 C71 H71A 109.5
C70 C71 H71B 109.5
H71A C71 H71B 109.5
C70 C71 H71C 109.5
H71A C71 H71C 109.5
H71B C71 H71C 109.5
C70 C72 H72A 109.5
C70 C72 H72B 109.5
H72A C72 H72B 109.5
C70 C72 H72C 109.5
H72A C72 H72C 109.5
H72B C72 H72C 109.5
C3S O1S C2S 112.3(4)
C7S O2S C6S 112.3(5)
C2S C1S H1AA 109.5
C2S C1S H1AB 109.5
H1AA C1S H1AB 109.5
C2S C1S H1AC 109.5
H1AA C1S H1AC 109.5
H1AB C1S H1AC 109.5
O1S C2S C1S 108.7(4)
O1S C2S H2AA 110.0
C1S C2S H2AA 110.0
O1S C2S H2AB 110.0
C1S C2S H2AB 110.0
H2AA C2S H2AB 108.3
O1S C3S C4S 110.7(5)
O1S C3S H3AA 109.5
C4S C3S H3AA 109.5
O1S C3S H3AB 109.5
C4S C3S H3AB 109.5
H3AA C3S H3AB 108.1
C3S C4S H4AA 109.5
C3S C4S H4AB 109.5
H4AA C4S H4AB 109.5
C3S C4S H4AC 109.5
H4AA C4S H4AC 109.5
H4AB C4S H4AC 109.5
C6S C5S H5AA 109.5
C6S C5S H5AB 109.5
H5AA C5S H5AB 109.5
C6S C5S H5AC 109.5
H5AA C5S H5AC 109.5
H5AB C5S H5AC 109.5
O2S C6S C5S 109.5(5)
O2S C6S H6AA 109.8
C5S C6S H6AA 109.8
O2S C6S H6AB 109.8
C5S C6S H6AB 109.8
H6AA C6S H6AB 108.2
O2S C7S C8S 109.4(5)
O2S C7S H7AA 109.8
C8S C7S H7AA 109.8
O2S C7S H7AB 109.8
C8S C7S H7AB 109.8
H7AA C7S H7AB 108.2
C7S C8S H8AA 109.5
C7S C8S H8AB 109.5
H8AA C8S H8AB 109.5
C7S C8S H8AC 109.5
H8AA C8S H8AC 109.5
H8AB C8S H8AC 109.5

loop_
_geom_bond_atom_site_label_1
_geom_bond_atom_site_label_2
_geom_bond_distance
Pt1 N1 2.005(4)
Pt1 N2 2.010(4)
Pt1 Cl5 2.2947(13)
Pt1 Cl6 2.2968(12)
Pt2 N3 2.003(4)
Pt2 N4 2.016(4)
Pt2 Cl2 2.2934(14)
Pt2 Cl1 2.2975(13)
Pt3 N6 2.008(4)
Pt3 N5 2.008(4)
Pt3 Cl7 2.2925(13)
Pt3 Cl8 2.2945(12)
Pt4 N8 2.014(4)
Pt4 N7 2.015(4)
Pt4 Cl3 2.2907(13)
Pt4 Cl4 2.2930(12)
N1 C1 1.347(6)
N1 C5 1.373(6)
N2 C10 1.348(6)
N2 C6 1.359(6)
N3 C19 1.349(6)
N3 C23 1.360(6)
N4 C28 1.338(6)
N4 C24 1.366(6)
N5 C37 1.334(6)
N5 C41 1.364(6)
N6 C46 1.351(6)
N6 C42 1.354(6)
N7 C55 1.333(6)
N7 C59 1.355(6)
N8 C64 1.349(6)
N8 C60 1.361(6)
O1 C11 1.332(6)
O1 C12 1.458(6)
O2 C11 1.195(6)
O3 C15 1.335(6)
O3 C16 1.481(5)
O4 C15 1.200(6)
O5 C33 1.322(6)
O5 C34 1.472(6)
O6 C33 1.214(6)
O7 C29 1.340(6)
O7 C30 1.475(6)
O8 C29 1.202(6)
O9 C51 1.318(6)
O9 C52 1.478(6)
O10 C51 1.204(6)
O11 C47 1.345(6)
O11 C48 1.463(6)
O12 C47 1.200(6)
O13 C69 1.326(6)
O13 C70 1.473(6)
O14 C69 1.203(6)
O15 C65 1.332(6)
O15 C66 1.476(6)
O16 C65 1.209(6)
C1 C2 1.369(7)
C1 H1 0.9500
C2 C3 1.385(7)
C2 H2 0.9500
C3 C4 1.406(7)
C3 C11 1.502(7)
C4 C5 1.362(7)
C4 H4 0.9500
C5 C6 1.475(7)
C6 C7 1.392(6)
C7 C8 1.379(7)
C7 H7 0.9500
C8 C9 1.375(7)
C8 C15 1.511(7)
C9 C10 1.374(7)
C9 H9 0.9500
C10 H10 0.9500
C12 C13 1.492(7)
C12 C14 1.528(7)
C12 H12 1.0000
C13 H13A 0.9800
C13 H13B 0.9800
C13 H13C 0.9800
C14 H14A 0.9800
C14 H14B 0.9800
C14 H14C 0.9800
C16 C17 1.502(7)
C16 C18 1.516(7)
C16 H16 1.0000
C17 H17A 0.9800
C17 H17B 0.9800
C17 H17C 0.9800
C18 H18A 0.9800
C18 H18B 0.9800
C18 H18C 0.9800
C19 C20 1.380(7)
C19 H19 0.9500
C20 C21 1.375(7)
C20 H20 0.9500
C21 C22 1.402(7)
C21 C33 1.483(7)
C22 C23 1.388(7)
C22 H22 0.9500
C23 C24 1.460(7)
C24 C25 1.385(7)
C25 C26 1.386(6)
C25 H25 0.9500
C26 C27 1.394(7)
C26 C29 1.505(7)
C27 C28 1.373(7)
C27 H27 0.9500
C28 H28 0.9500
C30 C32 1.490(7)
C30 C31 1.506(7)
C30 H30 1.0000
C31 H31A 0.9800
C31 H31B 0.9800
C31 H31C 0.9800
C32 H32A 0.9800
C32 H32B 0.9800
C32 H32C 0.9800
C34 C36 1.498(8)
C34 C35 1.514(8)
C34 H34 1.0000
C35 H35A 0.9800
C35 H35B 0.9800
C35 H35C 0.9800
C36 H36A 0.9800
C36 H36B 0.9800
C36 H36C 0.9800
C37 C38 1.366(7)
C37 H37 0.9500
C38 C39 1.382(7)
C38 H38 0.9500
C39 C40 1.383(7)
C39 C51 1.506(7)
C40 C41 1.390(7)
C40 H40 0.9500
C41 C42 1.466(7)
C42 C43 1.393(7)
C43 C44 1.397(6)
C43 H43 0.9500
C44 C45 1.360(7)
C44 C47 1.490(7)
C45 C46 1.393(7)
C45 H45 0.9500
C46 H46 0.9500
C48 C50 1.501(7)
C48 C49 1.508(8)
C48 H48 1.0000
C49 H49A 0.9800
C49 H49B 0.9800
C49 H49C 0.9800
C50 H50A 0.9800
C50 H50B 0.9800
C50 H50C 0.9800
C52 C54 1.474(8)
C52 C53 1.515(8)
C52 H52 1.0000
C53 H53A 0.9800
C53 H53B 0.9800
C53 H53C 0.9800
C54 H54A 0.9800
C54 H54B 0.9800
C54 H54C 0.9800
C55 C56 1.373(7)
C55 H55 0.9500
C56 C57 1.388(7)
C56 H56 0.9500
C57 C58 1.392(6)
C57 C69 1.495(7)
C58 C59 1.378(6)
C58 H58 0.9500
C59 C60 1.481(6)
C60 C61 1.383(7)
C61 C62 1.390(7)
C61 H61 0.9500
C62 C63 1.382(7)
C62 C65 1.494(7)
C63 C64 1.365(7)
C63 H63 0.9500
C64 H64 0.9500
C66 C68 1.499(7)
C66 C67 1.509(7)
C66 H66 1.0000
C67 H67A 0.9800
C67 H67B 0.9800
C67 H67C 0.9800
C68 H68A 0.9800
C68 H68B 0.9800
C68 H68C 0.9800
C70 C72 1.502(7)
C70 C71 1.514(7)
C70 H70 1.0000
C71 H71A 0.9800
C71 H71B 0.9800
C71 H71C 0.9800
C72 H72A 0.9800
C72 H72B 0.9800
C72 H72C 0.9800
O1S C3S 1.372(6)
O1S C2S 1.428(6)
O2S C7S 1.409(7)
O2S C6S 1.422(7)
C1S C2S 1.516(7)
C1S H1AA 0.9800
C1S H1AB 0.9800
C1S H1AC 0.9800
C2S H2AA 0.9900
C2S H2AB 0.9900
C3S C4S 1.531(9)
C3S H3AA 0.9900
C3S H3AB 0.9900
C4S H4AA 0.9800
C4S H4AB 0.9800
C4S H4AC 0.9800
C5S C6S 1.522(8)
C5S H5AA 0.9800
C5S H5AB 0.9800
C5S H5AC 0.9800
C6S H6AA 0.9900
C6S H6AB 0.9900
C7S C8S 1.529(9)
C7S H7AA 0.9900
C7S H7AB 0.9900
C8S H8AA 0.9800
C8S H8AB 0.9800
C8S H8AC 0.9800
